data_1508239
loop_
_publ_author_name
'Arnold, Polly L.'
'Mansell, Stephen M.'
'Maron, Laurent'
'McKay, David'

_publ_section_title
;
 Spontaneous reduction and C-H borylation of arenes mediated by
 uranium(III) disproportionation.
;
_journal_issue 8
_journal_name_full 'Nature chemistry'
_journal_page_first 668
_journal_page_last 674
_journal_paper_doi 10.1038/nchem.1392
_journal_volume 4
_journal_year 2012
_chemical_formula_moiety 'C70 H103 B O4 U2, C6 H6'
_chemical_formula_sum 'C76 H109 B O4 U2'
_chemical_formula_weight 1573.50
_chemical_name_systematic
; 
 ? 
;
_space_group_IT_number 15
_symmetry_cell_setting monoclinic
_symmetry_space_group_name_Hall '-C 2yc'
_symmetry_space_group_name_H-M 'C 1 2/c 1'
_atom_sites_solution_hydrogens geom
_atom_sites_solution_primary direct
_atom_sites_solution_secondary difmap
_audit_creation_method SHELXL-97
_cell_angle_alpha 90.00
_cell_angle_beta 97.149(3)
_cell_angle_gamma 90.00
_cell_formula_units_Z 4
_cell_length_a 14.2651(4)
_cell_length_b 15.6815(5)
_cell_length_c 31.5761(10)
_cell_measurement_reflns_used 9891
_cell_measurement_temperature 170(2)
_cell_measurement_theta_max 27.4232
_cell_measurement_theta_min 3.0907
_cell_volume 7008.6(4)
_computing_cell_refinement
;
CrysAlisPro, Agilent Technologies,
Version 1.171.34.49 (release 20-01-2011 CrysAlis171 .NET)
(compiled Jan 20 2011,15:58:25)
;
_computing_data_collection
;
CrysAlisPro, Agilent Technologies,
Version 1.171.34.49 (release 20-01-2011 CrysAlis171 .NET)
(compiled Jan 20 2011,15:58:25)
;
_computing_data_reduction
;
CrysAlisPro, Agilent Technologies,
Version 1.171.34.49 (release 20-01-2011 CrysAlis171 .NET)
(compiled Jan 20 2011,15:58:25)
;
_computing_structure_refinement 'SHELXL-97 (Sheldrick, 1997)'
_computing_structure_solution 'SHELXS-97 (Sheldrick, 1990)'
_diffrn_ambient_temperature 170(2)
_diffrn_detector_area_resol_mean 16.1042
_diffrn_measured_fraction_theta_full 0.998
_diffrn_measured_fraction_theta_max 0.998
_diffrn_measurement_device_type 'Xcalibur, Eos'
_diffrn_measurement_method '/w scans'
_diffrn_radiation_monochromator graphite
_diffrn_radiation_source 'Enhance (Mo) X-ray Source'
_diffrn_radiation_type MoK\a
_diffrn_radiation_wavelength 0.71073
_diffrn_reflns_av_R_equivalents 0.0649
_diffrn_reflns_av_sigmaI/netI 0.0506
_diffrn_reflns_limit_h_max 18
_diffrn_reflns_limit_h_min -18
_diffrn_reflns_limit_k_max 20
_diffrn_reflns_limit_k_min -20
_diffrn_reflns_limit_l_max 41
_diffrn_reflns_limit_l_min -41
_diffrn_reflns_number 41271
_diffrn_reflns_theta_full 27.48
_diffrn_reflns_theta_max 27.48
_diffrn_reflns_theta_min 3.10
_exptl_absorpt_coefficient_mu 4.662
_exptl_absorpt_correction_T_max 1.00000
_exptl_absorpt_correction_T_min 0.29007
_exptl_absorpt_correction_type multi-scan
_exptl_absorpt_process_details
;
CrysAlisPro, Agilent Technologies,
Version 1.171.34.49 (release 20-01-2011 CrysAlis171 .NET)
(compiled Jan 20 2011,15:58:25)
Empirical absorption correction using spherical harmonics,
 implemented in SCALE3 ABSPACK scaling algorithm.
;
_exptl_crystal_colour 'Dark brown'
_exptl_crystal_density_diffrn 1.491
_exptl_crystal_density_method 'not measured'
_exptl_crystal_description Plate
_exptl_crystal_F_000 3144
_exptl_crystal_size_max 0.5333
_exptl_crystal_size_mid 0.4620
_exptl_crystal_size_min 0.0918
_refine_diff_density_max 2.141
_refine_diff_density_min -2.494
_refine_diff_density_rms 0.132
_refine_ls_extinction_method none
_refine_ls_goodness_of_fit_ref 1.201
_refine_ls_hydrogen_treatment constr
_refine_ls_matrix_type full
_refine_ls_number_parameters 388
_refine_ls_number_reflns 8041
_refine_ls_number_restraints 4
_refine_ls_restrained_S_all 1.204
_refine_ls_R_factor_all 0.0571
_refine_ls_R_factor_gt 0.0416
_refine_ls_shift/su_max 0.005
_refine_ls_shift/su_mean 0.000
_refine_ls_structure_factor_coef Fsqd
_refine_ls_weighting_details 'calc w=1/[\s^2^(Fo^2^)+(0.0123P)^2^+21.3807P] where P=(Fo^2^+2Fc^2^)/3'
_refine_ls_weighting_scheme calc
_refine_ls_wR_factor_gt 0.0675
_refine_ls_wR_factor_ref 0.0717
_reflns_number_gt 6584
_reflns_number_total 8041
_reflns_threshold_expression >2sigma(I)
_cod_data_source_file nchem.1392-s10.cif
_cod_data_source_block (DtbpO)2U(C6H5BBN)U(ODtbp)2_complex_6
_cod_depositor_comments
;
The following automatic conversions were performed:

'_symmetry_cell_setting' value 'Monoclinic' changed to 'monoclinic'
according to /home/saulius/struct/CIF-dictionaries/cif_core.dic
dictionary named 'cif_core.dic' version 2.4.2 from 2011-04-26.

Automatic conversion script
Id: cif_fix_values 1891 2012-01-12 08:04:46Z andrius 
;
_cod_original_sg_symbol_H-M C2/c
_cod_database_code 1508239

loop_
_symmetry_equiv_pos_as_xyz
'x, y, z'
'-x, y, -z+1/2'
'x+1/2, y+1/2, z'
'-x+1/2, y+1/2, -z+1/2'
'-x, -y, -z'
'x, -y, z-1/2'
'-x+1/2, -y+1/2, -z'
'x+1/2, -y+1/2, z-1/2'

loop_
_atom_site_label
_atom_site_type_symbol
_atom_site_fract_x
_atom_site_fract_y
_atom_site_fract_z
_atom_site_U_iso_or_equiv
_atom_site_adp_type
_atom_site_occupancy
_atom_site_symmetry_multiplicity
_atom_site_calc_flag
_atom_site_refinement_flags
U1 U 0.444002(11) 0.231453(12) 0.684314(5) 0.01912(5) Uani 1 1 d .
O1 O 0.3009(2) 0.1978(2) 0.66463(10) 0.0237(7) Uani 1 1 d .
O2 O 0.5077(2) 0.2631(2) 0.62836(9) 0.0227(7) Uani 1 1 d .
B1 B 0.5000 0.4204(5) 0.7500 0.0200(16) Uani 1 2 d S
C1 C 0.5000 0.3230(4) 0.7500 0.0178(14) Uani 1 2 d S
C2 C 0.5833(3) 0.2725(3) 0.74122(14) 0.0220(10) Uani 1 1 d .
H2 H 0.6398 0.3015 0.7368 0.026 Uiso 1 1 calc R
C3 C 0.5811(3) 0.1805(3) 0.73916(14) 0.0207(10) Uani 1 1 d .
H3 H 0.6333 0.1501 0.7306 0.025 Uiso 1 1 calc R
C4 C 0.5000 0.1349(4) 0.7500 0.0277(17) Uani 1 2 d S
H4 H 0.5000 0.0743 0.7500 0.033 Uiso 1 2 calc SR
C5 C 0.5877(3) 0.4775(3) 0.74281(16) 0.0251(11) Uani 1 1 d .
H5 H 0.6423 0.4398 0.7384 0.030 Uiso 1 1 calc R
C6 C 0.6136(3) 0.5315(3) 0.78317(16) 0.0295(12) Uani 1 1 d .
H6A H 0.6408 0.4933 0.8065 0.035 Uiso 1 1 calc R
H6B H 0.6636 0.5724 0.7776 0.035 Uiso 1 1 calc R
C7 C 0.5592(3) 0.5301(3) 0.70202(16) 0.0326(13) Uani 1 1 d .
H7A H 0.6114 0.5699 0.6982 0.039 Uiso 1 1 calc R
H7B H 0.5522 0.4907 0.6773 0.039 Uiso 1 1 calc R
C8 C 0.4679(3) 0.5817(4) 0.70131(17) 0.0365(13) Uani 1 1 d .
H8A H 0.4480 0.6016 0.6718 0.044 Uiso 1 1 calc R
H8B H 0.4808 0.6328 0.7195 0.044 Uiso 1 1 calc R
C9 C 0.2157(3) 0.1761(3) 0.64285(15) 0.0219(10) Uani 1 1 d .
C10 C 0.1364(3) 0.2290(3) 0.64505(15) 0.0256(10) Uani 1 1 d .
C11 C 0.0547(3) 0.2084(4) 0.61851(17) 0.0345(13) Uani 1 1 d .
H11 H 0.0010 0.2443 0.6183 0.041 Uiso 1 1 calc R
C12 C 0.0487(4) 0.1378(4) 0.59254(17) 0.0381(14) Uani 1 1 d .
H12 H -0.0077 0.1267 0.5741 0.046 Uiso 1 1 calc R
C13 C 0.1245(4) 0.0833(4) 0.59330(16) 0.0334(13) Uani 1 1 d .
H13 H 0.1186 0.0335 0.5761 0.040 Uiso 1 1 calc R
C14 C 0.2099(3) 0.0996(3) 0.61880(16) 0.0254(11) Uani 1 1 d .
C15 C 0.1373(3) 0.3026(3) 0.67729(18) 0.0317(12) Uani 1 1 d .
C16 C 0.2087(4) 0.3726(3) 0.6690(2) 0.0449(16) Uani 1 1 d .
H16A H 0.2730 0.3498 0.6746 0.067 Uiso 1 1 calc R
H16B H 0.2019 0.4212 0.6879 0.067 Uiso 1 1 calc R
H16C H 0.1964 0.3913 0.6392 0.067 Uiso 1 1 calc R
C17 C 0.1606(4) 0.2685(4) 0.72281(17) 0.0377(13) Uani 1 1 d .
H17A H 0.1096 0.2309 0.7295 0.057 Uiso 1 1 calc R
H17B H 0.1672 0.3164 0.7429 0.057 Uiso 1 1 calc R
H17C H 0.2200 0.2364 0.7251 0.057 Uiso 1 1 calc R
C18 C 0.0406(4) 0.3474(4) 0.6750(2) 0.0520(17) Uani 1 1 d .
H18A H 0.0242 0.3721 0.6465 0.078 Uiso 1 1 calc R
H18B H 0.0439 0.3928 0.6965 0.078 Uiso 1 1 calc R
H18C H -0.0077 0.3058 0.6805 0.078 Uiso 1 1 calc R
C19 C 0.2898(4) 0.0330(3) 0.6225(2) 0.0371(14) Uani 1 1 d .
C20 C 0.3817(4) 0.0690(4) 0.6100(3) 0.090(3) Uani 1 1 d .
H20A H 0.4186 0.0945 0.6351 0.134 Uiso 1 1 calc R
H20B H 0.3675 0.1126 0.5880 0.134 Uiso 1 1 calc R
H20C H 0.4183 0.0229 0.5990 0.134 Uiso 1 1 calc R
C21 C 0.3059(4) -0.0017(4) 0.6683(2) 0.0587(19) Uani 1 1 d .
H21A H 0.3591 -0.0416 0.6710 0.088 Uiso 1 1 calc R
H21B H 0.2488 -0.0313 0.6747 0.088 Uiso 1 1 calc R
H21C H 0.3200 0.0457 0.6883 0.088 Uiso 1 1 calc R
C22 C 0.2650(4) -0.0436(4) 0.5931(2) 0.0487(16) Uani 1 1 d .
H22A H 0.2537 -0.0240 0.5634 0.073 Uiso 1 1 calc R
H22B H 0.2079 -0.0713 0.6008 0.073 Uiso 1 1 calc R
H22C H 0.3174 -0.0843 0.5962 0.073 Uiso 1 1 calc R
C23 C 0.5433(3) 0.2818(3) 0.59125(14) 0.0196(10) Uani 1 1 d .
C24 C 0.4916(3) 0.3348(3) 0.56075(15) 0.0230(10) Uani 1 1 d .
C25 C 0.5301(4) 0.3518(4) 0.52332(16) 0.0370(14) Uani 1 1 d .
H25 H 0.4964 0.3876 0.5025 0.044 Uiso 1 1 calc R
C26 C 0.6151(4) 0.3184(4) 0.51557(17) 0.0439(16) Uani 1 1 d .
H26 H 0.6399 0.3315 0.4898 0.053 Uiso 1 1 calc R
C27 C 0.6643(3) 0.2657(4) 0.54553(16) 0.0343(12) Uani 1 1 d .
H27 H 0.7229 0.2425 0.5398 0.041 Uiso 1 1 calc R
C28 C 0.6310(3) 0.2457(3) 0.58363(15) 0.0207(10) Uani 1 1 d .
C29 C 0.3949(3) 0.3737(3) 0.56705(16) 0.0262(11) Uani 1 1 d .
C30 C 0.3206(3) 0.3024(3) 0.56791(16) 0.0325(12) Uani 1 1 d .
H30A H 0.3139 0.2716 0.5407 0.049 Uiso 1 1 calc R
H30B H 0.2597 0.3276 0.5724 0.049 Uiso 1 1 calc R
H30C H 0.3410 0.2627 0.5912 0.049 Uiso 1 1 calc R
C31 C 0.4027(3) 0.4269(3) 0.60816(17) 0.0325(13) Uani 1 1 d .
H31A H 0.4247 0.3906 0.6326 0.049 Uiso 1 1 calc R
H31B H 0.3406 0.4507 0.6118 0.049 Uiso 1 1 calc R
H31C H 0.4478 0.4735 0.6063 0.049 Uiso 1 1 calc R
C32 C 0.3579(4) 0.4347(4) 0.53061(18) 0.0433(15) Uani 1 1 d .
H32A H 0.4044 0.4799 0.5282 0.065 Uiso 1 1 calc R
H32B H 0.2982 0.4602 0.5367 0.065 Uiso 1 1 calc R
H32C H 0.3473 0.4030 0.5037 0.065 Uiso 1 1 calc R
C33 C 0.6916(3) 0.1899(3) 0.61693(15) 0.0254(11) Uani 1 1 d .
C34 C 0.7253(3) 0.2436(3) 0.65643(16) 0.0331(13) Uani 1 1 d .
H34A H 0.7685 0.2880 0.6488 0.050 Uiso 1 1 calc R
H34B H 0.7583 0.2069 0.6786 0.050 Uiso 1 1 calc R
H34C H 0.6708 0.2702 0.6672 0.050 Uiso 1 1 calc R
C35 C 0.6376(4) 0.1108(3) 0.62881(18) 0.0366(13) Uani 1 1 d .
H35A H 0.5815 0.1286 0.6416 0.055 Uiso 1 1 calc R
H35B H 0.6784 0.0763 0.6493 0.055 Uiso 1 1 calc R
H35C H 0.6181 0.0771 0.6031 0.055 Uiso 1 1 calc R
C36 C 0.7811(3) 0.1564(4) 0.59947(17) 0.0383(14) Uani 1 1 d .
H36A H 0.7628 0.1226 0.5737 0.057 Uiso 1 1 calc R
H36B H 0.8174 0.1207 0.6211 0.057 Uiso 1 1 calc R
H36C H 0.8201 0.2047 0.5926 0.057 Uiso 1 1 calc R
C37 C 0.5103(8) 0.0878(6) 0.4952(3) 0.115(4) Uani 1 1 d D
H37 H 0.5159 0.1476 0.4912 0.139 Uiso 1 1 calc R
C38 C 0.5874(6) 0.0381(8) 0.5057(3) 0.116(4) Uani 1 1 d D
H38 H 0.6486 0.0629 0.5104 0.139 Uiso 1 1 calc R
C39 C 0.5764(7) -0.0479(8) 0.5094(4) 0.140(5) Uani 1 1 d D
H39 H 0.6314 -0.0821 0.5156 0.167 Uiso 1 1 calc R

loop_
_atom_site_aniso_label
_atom_site_aniso_U_11
_atom_site_aniso_U_22
_atom_site_aniso_U_33
_atom_site_aniso_U_23
_atom_site_aniso_U_13
_atom_site_aniso_U_12
U1 0.01776(8) 0.02466(9) 0.01509(9) 0.00036(9) 0.00269(6) -0.00279(8)
O1 0.0190(16) 0.0249(18) 0.0269(19) -0.0037(15) 0.0020(14) -0.0005(13)
O2 0.0236(16) 0.0264(18) 0.0191(16) 0.0078(15) 0.0060(13) 0.0011(14)
B1 0.025(4) 0.015(4) 0.021(4) 0.000 0.005(3) 0.000
C1 0.018(3) 0.021(4) 0.013(3) 0.000 0.000(3) 0.000
C2 0.019(2) 0.029(3) 0.019(2) -0.005(2) 0.0053(18) -0.004(2)
C3 0.022(2) 0.024(3) 0.016(2) -0.004(2) 0.0057(19) 0.006(2)
C4 0.038(4) 0.015(4) 0.030(4) 0.000 0.003(3) 0.000
C5 0.025(2) 0.021(3) 0.031(3) -0.003(2) 0.008(2) 0.000(2)
C6 0.023(3) 0.032(3) 0.032(3) -0.003(2) -0.001(2) 0.002(2)
C7 0.032(3) 0.042(3) 0.025(3) 0.003(2) 0.006(2) -0.011(2)
C8 0.036(3) 0.042(4) 0.030(3) 0.019(3) -0.005(2) -0.003(2)
C9 0.018(2) 0.025(3) 0.021(3) 0.005(2) -0.0007(19) -0.0065(19)
C10 0.021(2) 0.028(3) 0.028(3) 0.009(2) 0.003(2) -0.004(2)
C11 0.022(3) 0.046(4) 0.035(3) 0.011(3) 0.001(2) 0.000(2)
C12 0.025(3) 0.065(4) 0.023(3) 0.006(3) -0.005(2) -0.009(3)
C13 0.038(3) 0.041(3) 0.021(3) -0.006(2) 0.005(2) -0.013(2)
C14 0.022(2) 0.031(3) 0.025(3) 0.002(2) 0.008(2) -0.007(2)
C15 0.025(3) 0.027(3) 0.044(3) 0.003(3) 0.009(2) 0.001(2)
C16 0.047(3) 0.023(3) 0.069(5) 0.001(3) 0.024(3) 0.000(2)
C17 0.034(3) 0.040(3) 0.041(3) -0.009(3) 0.011(2) -0.005(3)
C18 0.040(3) 0.050(4) 0.067(5) -0.005(3) 0.010(3) 0.012(3)
C19 0.030(3) 0.030(3) 0.053(4) -0.009(3) 0.011(3) -0.007(2)
C20 0.046(4) 0.035(4) 0.199(10) -0.040(5) 0.060(5) -0.015(3)
C21 0.059(4) 0.050(4) 0.061(5) -0.007(4) -0.016(4) 0.024(3)
C22 0.053(4) 0.034(4) 0.060(4) -0.014(3) 0.013(3) -0.007(3)
C23 0.025(2) 0.018(3) 0.016(2) 0.0000(19) 0.0033(18) -0.0043(18)
C24 0.024(2) 0.027(3) 0.018(2) 0.002(2) 0.004(2) 0.003(2)
C25 0.039(3) 0.051(4) 0.022(3) 0.014(3) 0.009(2) 0.014(3)
C26 0.046(3) 0.065(4) 0.024(3) 0.017(3) 0.021(3) 0.017(3)
C27 0.032(3) 0.047(3) 0.026(3) 0.003(3) 0.012(2) 0.011(3)
C28 0.024(2) 0.017(3) 0.022(2) -0.0003(19) 0.0046(19) 0.0022(18)
C29 0.028(3) 0.029(3) 0.023(3) 0.008(2) 0.007(2) 0.007(2)
C30 0.033(3) 0.043(3) 0.021(3) 0.001(2) 0.003(2) 0.002(2)
C31 0.031(3) 0.022(3) 0.046(4) 0.005(3) 0.013(3) 0.006(2)
C32 0.041(3) 0.052(4) 0.038(4) 0.019(3) 0.008(3) 0.021(3)
C33 0.027(3) 0.028(3) 0.021(3) 0.000(2) 0.004(2) 0.006(2)
C34 0.028(3) 0.043(4) 0.028(3) 0.003(2) 0.000(2) 0.004(2)
C35 0.040(3) 0.028(3) 0.040(4) 0.009(3) 0.003(3) 0.009(2)
C36 0.033(3) 0.050(4) 0.032(3) 0.004(3) 0.004(2) 0.020(3)
C37 0.090(7) 0.127(9) 0.124(9) -0.043(7) -0.006(7) -0.010(7)
C38 0.056(6) 0.165(12) 0.122(9) -0.071(9) -0.005(6) -0.008(7)
C39 0.078(8) 0.155(13) 0.177(13) -0.055(10) -0.021(7) 0.013(8)

loop_
_atom_type_symbol
_atom_type_description
_atom_type_scat_dispersion_real
_atom_type_scat_dispersion_imag
_atom_type_scat_source
C C 0.0033 0.0016 'International Tables Vol C Tables 4.2.6.8 and 6.1.1.4'
H H 0.0000 0.0000 'International Tables Vol C Tables 4.2.6.8 and 6.1.1.4'
B B 0.0013 0.0007 'International Tables Vol C Tables 4.2.6.8 and 6.1.1.4'
O O 0.0106 0.0060 'International Tables Vol C Tables 4.2.6.8 and 6.1.1.4'
U U -9.6767 9.6646 'International Tables Vol C Tables 4.2.6.8 and 6.1.1.4'

loop_
_geom_angle_atom_site_label_1
_geom_angle_atom_site_label_2
_geom_angle_atom_site_label_3
_geom_angle
_geom_angle_site_symmetry_1
_geom_angle_site_symmetry_3
O1 U1 O2 107.86(12) . .
O1 U1 C2 94.70(13) . 2_656
O2 U1 C2 147.43(14) . 2_656
O1 U1 C1 124.49(8) . .
O2 U1 C1 114.56(11) . .
C2 U1 C1 33.92(12) 2_656 .
O1 U1 C3 137.89(14) . .
O2 U1 C3 105.19(12) . .
C2 U1 C3 69.10(13) 2_656 .
C1 U1 C3 59.70(14) . .
O1 U1 C2 153.02(13) . .
O2 U1 C2 98.46(13) . .
C2 U1 C2 58.84(17) 2_656 .
C1 U1 C2 33.43(11) . .
C3 U1 C2 32.48(14) . .
O1 U1 C3 87.55(13) . 2_656
O2 U1 C3 162.67(12) . 2_656
C2 U1 C3 32.65(14) 2_656 2_656
C1 U1 C3 59.21(14) . 2_656
C3 U1 C3 57.48(17) . 2_656
C2 U1 C3 67.41(13) . 2_656
O1 U1 C4 106.02(11) . .
O2 U1 C4 132.04(9) . .
C2 U1 C4 58.23(15) 2_656 .
C1 U1 C4 69.44(16) . .
C3 U1 C4 32.18(11) . .
C2 U1 C4 57.35(15) . .
C3 U1 C4 31.95(11) 2_656 .
C9 O1 U1 166.7(3) . .
C23 O2 U1 176.6(3) . .
C1 B1 C5 124.6(3) . .
C1 B1 C5 124.6(3) . 2_656
C5 B1 C5 110.9(6) . 2_656
C2 C1 C2 115.5(6) 2_656 .
C2 C1 B1 122.3(3) 2_656 .
C2 C1 B1 122.3(3) . .
C2 C1 U1 71.1(2) 2_656 .
C2 C1 U1 74.1(2) . .
B1 C1 U1 124.00(12) . .
C2 C1 U1 74.1(2) 2_656 2_656
C2 C1 U1 71.1(2) . 2_656
B1 C1 U1 123.99(12) . 2_656
U1 C1 U1 112.0(2) . 2_656
C3 C2 C1 121.9(4) . .
C3 C2 U1 77.4(3) . 2_656
C1 C2 U1 75.0(2) . 2_656
C3 C2 U1 73.1(3) . .
C1 C2 U1 72.4(2) . .
U1 C2 U1 112.98(17) 2_656 .
C3 C2 H2 119.1 . .
C1 C2 H2 119.1 . .
U1 C2 H2 119.5 2_656 .
U1 C2 H2 127.5 . .
C4 C3 C2 120.0(4) . .
C4 C3 U1 75.4(2) . .
C2 C3 U1 74.4(3) . .
C4 C3 U1 74.0(2) . 2_656
C2 C3 U1 70.0(2) . 2_656
U1 C3 U1 110.34(16) . 2_656
C4 C3 H3 120.0 . .
C2 C3 H3 120.0 . .
U1 C3 H3 121.4 . .
U1 C3 H3 128.1 2_656 .
C3 C4 C3 120.3(6) 2_656 .
C3 C4 U1 74.0(3) 2_656 .
C3 C4 U1 72.4(3) . .
C3 C4 U1 72.4(3) 2_656 2_656
C3 C4 U1 74.0(3) . 2_656
U1 C4 U1 109.1(2) . 2_656
C3 C4 H4 119.9 2_656 .
C3 C4 H4 119.9 . .
U1 C4 H4 125.4 . .
U1 C4 H4 125.4 2_656 .
C6 C5 C7 114.2(4) . .
C6 C5 B1 107.9(4) . .
C7 C5 B1 107.0(4) . .
C6 C5 H5 109.2 . .
C7 C5 H5 109.2 . .
B1 C5 H5 109.2 . .
C8 C6 C5 115.7(4) 2_656 .
C8 C6 H6A 108.3 2_656 .
C5 C6 H6A 108.3 . .
C8 C6 H6B 108.3 2_656 .
C5 C6 H6B 108.3 . .
H6A C6 H6B 107.4 . .
C8 C7 C5 115.5(4) . .
C8 C7 H7A 108.4 . .
C5 C7 H7A 108.4 . .
C8 C7 H7B 108.4 . .
C5 C7 H7B 108.4 . .
H7A C7 H7B 107.5 . .
C7 C8 C6 113.6(4) . 2_656
C7 C8 H8A 108.8 . .
C6 C8 H8A 108.8 2_656 .
C7 C8 H8B 108.8 . .
C6 C8 H8B 108.8 2_656 .
H8A C8 H8B 107.7 . .
O1 C9 C10 119.9(4) . .
O1 C9 C14 118.0(4) . .
C10 C9 C14 122.1(4) . .
C11 C10 C9 116.8(5) . .
C11 C10 C15 120.8(4) . .
C9 C10 C15 122.2(4) . .
C12 C11 C10 122.3(5) . .
C12 C11 H11 118.8 . .
C10 C11 H11 118.8 . .
C11 C12 C13 119.9(5) . .
C11 C12 H12 120.0 . .
C13 C12 H12 120.0 . .
C12 C13 C14 121.6(5) . .
C12 C13 H13 119.2 . .
C14 C13 H13 119.2 . .
C13 C14 C9 116.8(4) . .
C13 C14 C19 120.3(5) . .
C9 C14 C19 122.7(4) . .
C17 C15 C10 110.0(4) . .
C17 C15 C16 109.7(5) . .
C10 C15 C16 111.9(4) . .
C17 C15 C18 107.0(4) . .
C10 C15 C18 112.2(4) . .
C16 C15 C18 105.9(4) . .
C15 C16 H16A 109.5 . .
C15 C16 H16B 109.5 . .
H16A C16 H16B 109.5 . .
C15 C16 H16C 109.5 . .
H16A C16 H16C 109.5 . .
H16B C16 H16C 109.5 . .
C15 C17 H17A 109.5 . .
C15 C17 H17B 109.5 . .
H17A C17 H17B 109.5 . .
C15 C17 H17C 109.5 . .
H17A C17 H17C 109.5 . .
H17B C17 H17C 109.5 . .
C15 C18 H18A 109.5 . .
C15 C18 H18B 109.5 . .
H18A C18 H18B 109.5 . .
C15 C18 H18C 109.5 . .
H18A C18 H18C 109.5 . .
H18B C18 H18C 109.5 . .
C20 C19 C22 105.9(5) . .
C20 C19 C21 110.0(6) . .
C22 C19 C21 106.9(5) . .
C20 C19 C14 112.4(5) . .
C22 C19 C14 111.9(5) . .
C21 C19 C14 109.6(4) . .
C19 C20 H20A 109.5 . .
C19 C20 H20B 109.5 . .
H20A C20 H20B 109.5 . .
C19 C20 H20C 109.5 . .
H20A C20 H20C 109.5 . .
H20B C20 H20C 109.5 . .
C19 C21 H21A 109.5 . .
C19 C21 H21B 109.5 . .
H21A C21 H21B 109.5 . .
C19 C21 H21C 109.5 . .
H21A C21 H21C 109.5 . .
H21B C21 H21C 109.5 . .
C19 C22 H22A 109.5 . .
C19 C22 H22B 109.5 . .
H22A C22 H22B 109.5 . .
C19 C22 H22C 109.5 . .
H22A C22 H22C 109.5 . .
H22B C22 H22C 109.5 . .
O2 C23 C24 119.6(4) . .
O2 C23 C28 119.3(4) . .
C24 C23 C28 121.1(4) . .
C25 C24 C23 117.7(4) . .
C25 C24 C29 119.2(4) . .
C23 C24 C29 123.1(4) . .
C26 C25 C24 122.1(5) . .
C26 C25 H25 119.0 . .
C24 C25 H25 119.0 . .
C25 C26 C27 119.5(5) . .
C25 C26 H26 120.2 . .
C27 C26 H26 120.2 . .
C26 C27 C28 122.1(4) . .
C26 C27 H27 119.0 . .
C28 C27 H27 119.0 . .
C27 C28 C23 117.5(4) . .
C27 C28 C33 119.8(4) . .
C23 C28 C33 122.7(4) . .
C31 C29 C32 106.0(4) . .
C31 C29 C30 110.9(4) . .
C32 C29 C30 106.9(4) . .
C31 C29 C24 110.6(4) . .
C32 C29 C24 112.2(4) . .
C30 C29 C24 110.0(4) . .
C29 C30 H30A 109.5 . .
C29 C30 H30B 109.5 . .
H30A C30 H30B 109.5 . .
C29 C30 H30C 109.5 . .
H30A C30 H30C 109.5 . .
H30B C30 H30C 109.5 . .
C29 C31 H31A 109.5 . .
C29 C31 H31B 109.5 . .
H31A C31 H31B 109.5 . .
C29 C31 H31C 109.5 . .
H31A C31 H31C 109.5 . .
H31B C31 H31C 109.5 . .
C29 C32 H32A 109.5 . .
C29 C32 H32B 109.5 . .
H32A C32 H32B 109.5 . .
C29 C32 H32C 109.5 . .
H32A C32 H32C 109.5 . .
H32B C32 H32C 109.5 . .
C35 C33 C34 111.3(4) . .
C35 C33 C36 106.1(4) . .
C34 C33 C36 106.7(4) . .
C35 C33 C28 111.7(4) . .
C34 C33 C28 109.5(4) . .
C36 C33 C28 111.5(4) . .
C33 C34 H34A 109.5 . .
C33 C34 H34B 109.5 . .
H34A C34 H34B 109.5 . .
C33 C34 H34C 109.5 . .
H34A C34 H34C 109.5 . .
H34B C34 H34C 109.5 . .
C33 C35 H35A 109.5 . .
C33 C35 H35B 109.5 . .
H35A C35 H35B 109.5 . .
C33 C35 H35C 109.5 . .
H35A C35 H35C 109.5 . .
H35B C35 H35C 109.5 . .
C33 C36 H36A 109.5 . .
C33 C36 H36B 109.5 . .
H36A C36 H36B 109.5 . .
C33 C36 H36C 109.5 . .
H36A C36 H36C 109.5 . .
H36B C36 H36C 109.5 . .
C38 C37 C39 117.1(9) . 5_656
C38 C37 H37 121.5 . .
C39 C37 H37 121.5 5_656 .
C37 C38 C39 119.5(9) . .
C37 C38 H38 120.3 . .
C39 C38 H38 120.3 . .
C38 C39 C37 123.4(10) . 5_656
C38 C39 H39 118.3 . .
C37 C39 H39 118.3 5_656 .

loop_
_geom_bond_atom_site_label_1
_geom_bond_atom_site_label_2
_geom_bond_distance
_geom_bond_site_symmetry_2
U1 O1 2.125(3) .
U1 O2 2.143(3) .
U1 C2 2.515(4) 2_656
U1 C1 2.567(4) .
U1 C3 2.573(4) .
U1 C2 2.589(4) .
U1 C3 2.611(4) 2_656
U1 C4 2.612(4) .
O1 C9 1.364(5) .
O2 C23 1.366(5) .
B1 C1 1.528(10) .
B1 C5 1.578(6) .
B1 C5 1.578(6) 2_656
C1 C2 1.483(5) 2_656
C1 C2 1.483(5) .
C1 U1 2.567(4) 2_656
C2 C3 1.444(6) .
C2 U1 2.515(4) 2_656
C2 H2 0.9500 .
C3 C4 1.438(5) .
C3 U1 2.612(4) 2_656
C3 H3 0.9500 .
C4 C3 1.438(5) 2_656
C4 U1 2.612(4) 2_656
C4 H4 0.9500 .
C5 C6 1.536(7) .
C5 C7 1.541(7) .
C5 H5 1.0000 .
C6 C8 1.535(6) 2_656
C6 H6A 0.9900 .
C6 H6B 0.9900 .
C7 C8 1.532(7) .
C7 H7A 0.9900 .
C7 H7B 0.9900 .
C8 C6 1.535(6) 2_656
C8 H8A 0.9900 .
C8 H8B 0.9900 .
C9 C10 1.411(6) .
C9 C14 1.417(7) .
C10 C11 1.386(7) .
C10 C15 1.537(7) .
C11 C12 1.373(7) .
C11 H11 0.9500 .
C12 C13 1.376(7) .
C12 H12 0.9500 .
C13 C14 1.398(7) .
C13 H13 0.9500 .
C14 C19 1.539(7) .
C15 C17 1.531(7) .
C15 C16 1.541(7) .
C15 C18 1.541(7) .
C16 H16A 0.9800 .
C16 H16B 0.9800 .
C16 H16C 0.9800 .
C17 H17A 0.9800 .
C17 H17B 0.9800 .
C17 H17C 0.9800 .
C18 H18A 0.9800 .
C18 H18B 0.9800 .
C18 H18C 0.9800 .
C19 C20 1.525(7) .
C19 C22 1.533(7) .
C19 C21 1.533(8) .
C20 H20A 0.9800 .
C20 H20B 0.9800 .
C20 H20C 0.9800 .
C21 H21A 0.9800 .
C21 H21B 0.9800 .
C21 H21C 0.9800 .
C22 H22A 0.9800 .
C22 H22B 0.9800 .
C22 H22C 0.9800 .
C23 C24 1.409(6) .
C23 C28 1.421(6) .
C24 C25 1.390(6) .
C24 C29 1.544(6) .
C25 C26 1.370(7) .
C25 H25 0.9500 .
C26 C27 1.381(7) .
C26 H26 0.9500 .
C27 C28 1.384(6) .
C27 H27 0.9500 .
C28 C33 1.547(6) .
C29 C31 1.536(7) .
C29 C32 1.539(7) .
C29 C30 1.543(7) .
C30 H30A 0.9800 .
C30 H30B 0.9800 .
C30 H30C 0.9800 .
C31 H31A 0.9800 .
C31 H31B 0.9800 .
C31 H31C 0.9800 .
C32 H32A 0.9800 .
C32 H32B 0.9800 .
C32 H32C 0.9800 .
C33 C35 1.530(7) .
C33 C34 1.532(7) .
C33 C36 1.545(6) .
C34 H34A 0.9800 .
C34 H34B 0.9800 .
C34 H34C 0.9800 .
C35 H35A 0.9800 .
C35 H35B 0.9800 .
C35 H35C 0.9800 .
C36 H36A 0.9800 .
C36 H36B 0.9800 .
C36 H36C 0.9800 .
C37 C38 1.355(8) .
C37 C39 1.378(6) 5_656
C37 H37 0.9500 .
C38 C39 1.364(8) .
C38 H38 0.9500 .
C39 C37 1.378(6) 5_656
C39 H39 0.9500 .

loop_
_geom_torsion_atom_site_label_1
_geom_torsion_atom_site_label_2
_geom_torsion_atom_site_label_3
_geom_torsion_atom_site_label_4
_geom_torsion
_geom_torsion_site_symmetry_1
_geom_torsion_site_symmetry_4
O2 U1 O1 C9 11.6(13) . .
C2 U1 O1 C9 167.8(13) 2_656 .
C1 U1 O1 C9 150.4(13) . .
C3 U1 O1 C9 -128.4(13) . .
C2 U1 O1 C9 178.4(12) . .
C3 U1 O1 C9 -160.3(13) 2_656 .
C4 U1 O1 C9 -133.9(13) . .
O1 U1 O2 C23 -5(5) . .
C2 U1 O2 C23 -136(5) 2_656 .
C1 U1 O2 C23 -148(5) . .
C3 U1 O2 C23 149(5) . .
C2 U1 O2 C23 -179(100) . .
C3 U1 O2 C23 147(5) 2_656 .
C4 U1 O2 C23 128(5) . .
C5 B1 C1 C2 177.3(3) . 2_656
C5 B1 C1 C2 -2.7(3) 2_656 2_656
C5 B1 C1 C2 -2.7(3) . .
C5 B1 C1 C2 177.3(3) 2_656 .
C5 B1 C1 U1 -94.7(2) . .
C5 B1 C1 U1 85.3(2) 2_656 .
C5 B1 C1 U1 85.3(2) . 2_656
C5 B1 C1 U1 -94.7(2) 2_656 2_656
O1 U1 C1 C2 32.5(3) . 2_656
O2 U1 C1 C2 168.8(2) . 2_656
C3 U1 C1 C2 -97.4(3) . 2_656
C2 U1 C1 C2 -124.7(5) . 2_656
C3 U1 C1 C2 -29.5(3) 2_656 2_656
C4 U1 C1 C2 -63.3(3) . 2_656
O1 U1 C1 C2 157.2(2) . .
O2 U1 C1 C2 -66.5(3) . .
C2 U1 C1 C2 124.7(5) 2_656 .
C3 U1 C1 C2 27.3(3) . .
C3 U1 C1 C2 95.2(3) 2_656 .
C4 U1 C1 C2 61.5(3) . .
O1 U1 C1 B1 -84.27(13) . .
O2 U1 C1 B1 52.05(10) . .
C2 U1 C1 B1 -116.7(3) 2_656 .
C3 U1 C1 B1 145.87(12) . .
C2 U1 C1 B1 118.5(3) . .
C3 U1 C1 B1 -146.25(12) 2_656 .
C4 U1 C1 B1 180.000(2) . .
O1 U1 C1 U1 95.73(13) . 2_656
O2 U1 C1 U1 -127.95(10) . 2_656
C2 U1 C1 U1 63.3(3) 2_656 2_656
C3 U1 C1 U1 -34.13(12) . 2_656
C2 U1 C1 U1 -61.5(3) . 2_656
C3 U1 C1 U1 33.75(12) 2_656 2_656
C4 U1 C1 U1 0.0 . 2_656
C2 C1 C2 C3 3.2(3) 2_656 .
B1 C1 C2 C3 -176.8(3) . .
U1 C1 C2 C3 -56.3(4) . .
U1 C1 C2 C3 64.3(4) 2_656 .
C2 C1 C2 U1 -61.12(11) 2_656 2_656
B1 C1 C2 U1 118.88(11) . 2_656
U1 C1 C2 U1 -120.59(15) . 2_656
C2 C1 C2 U1 59.47(11) 2_656 .
B1 C1 C2 U1 -120.53(11) . .
U1 C1 C2 U1 120.59(15) 2_656 .
O1 U1 C2 C3 87.7(4) . .
O2 U1 C2 C3 -105.1(3) . .
C2 U1 C2 C3 100.0(3) 2_656 .
C1 U1 C2 C3 132.4(4) . .
C3 U1 C2 C3 64.5(3) 2_656 .
C4 U1 C2 C3 30.1(2) . .
O1 U1 C2 C1 -44.8(5) . .
O2 U1 C2 C1 122.5(3) . .
C2 U1 C2 C1 -32.4(3) 2_656 .
C3 U1 C2 C1 -132.4(4) . .
C3 U1 C2 C1 -67.9(3) 2_656 .
C4 U1 C2 C1 -102.3(3) . .
O1 U1 C2 U1 19.8(4) . 2_656
O2 U1 C2 U1 -172.93(18) . 2_656
C2 U1 C2 U1 32.1(2) 2_656 2_656
C1 U1 C2 U1 64.5(2) . 2_656
C3 U1 C2 U1 -67.9(3) . 2_656
C3 U1 C2 U1 -3.36(18) 2_656 2_656
C4 U1 C2 U1 -37.79(16) . 2_656
C1 C2 C3 C4 -6.4(6) . .
U1 C2 C3 C4 56.7(3) 2_656 .
U1 C2 C3 C4 -62.4(3) . .
C1 C2 C3 U1 56.0(3) . .
U1 C2 C3 U1 119.07(12) 2_656 .
C1 C2 C3 U1 -63.1(3) . 2_656
U1 C2 C3 U1 -119.07(12) . 2_656
O1 U1 C3 C4 -9.9(4) . .
O2 U1 C3 C4 -150.6(3) . .
C2 U1 C3 C4 63.2(3) 2_656 .
C1 U1 C3 C4 99.5(3) . .
C2 U1 C3 C4 127.6(4) . .
C3 U1 C3 C4 28.8(3) 2_656 .
O1 U1 C3 C2 -137.5(2) . .
O2 U1 C3 C2 81.8(3) . .
C2 U1 C3 C2 -64.4(3) 2_656 .
C1 U1 C3 C2 -28.1(2) . .
C3 U1 C3 C2 -98.8(3) 2_656 .
C4 U1 C3 C2 -127.6(4) . .
O1 U1 C3 U1 -76.3(2) . 2_656
O2 U1 C3 U1 142.93(15) . 2_656
C2 U1 C3 U1 -3.28(18) 2_656 2_656
C1 U1 C3 U1 33.04(13) . 2_656
C2 U1 C3 U1 61.1(2) . 2_656
C3 U1 C3 U1 -37.7(2) 2_656 2_656
C4 U1 C3 U1 -66.5(3) . 2_656
C2 C3 C4 C3 3.1(3) . 2_656
U1 C3 C4 C3 -58.70(10) . 2_656
U1 C3 C4 C3 57.92(10) 2_656 2_656
C2 C3 C4 U1 61.8(4) . .
U1 C3 C4 U1 116.62(14) 2_656 .
C2 C3 C4 U1 -54.8(4) . 2_656
U1 C3 C4 U1 -116.62(14) . 2_656
O1 U1 C4 C3 -57.0(3) . 2_656
O2 U1 C4 C3 169.5(2) . 2_656
C2 U1 C4 C3 28.5(3) 2_656 2_656
C1 U1 C4 C3 64.4(3) . 2_656
C3 U1 C4 C3 129.9(5) . 2_656
C2 U1 C4 C3 99.5(3) . 2_656
O1 U1 C4 C3 173.1(3) . .
O2 U1 C4 C3 39.6(4) . .
C2 U1 C4 C3 -101.3(3) 2_656 .
C1 U1 C4 C3 -65.4(3) . .
C2 U1 C4 C3 -30.4(3) . .
C3 U1 C4 C3 -129.9(5) 2_656 .
O1 U1 C4 U1 -121.43(9) . 2_656
O2 U1 C4 U1 105.05(16) . 2_656
C2 U1 C4 U1 -35.88(13) 2_656 2_656
C1 U1 C4 U1 0.0 . 2_656
C3 U1 C4 U1 65.4(3) . 2_656
C2 U1 C4 U1 35.08(12) . 2_656
C3 U1 C4 U1 -64.4(3) 2_656 2_656
C1 B1 C5 C6 -118.8(3) . .
C5 B1 C5 C6 61.2(3) 2_656 .
C1 B1 C5 C7 118.0(3) . .
C5 B1 C5 C7 -62.0(3) 2_656 .
C7 C5 C6 C8 67.3(6) . 2_656
B1 C5 C6 C8 -51.5(6) . 2_656
C6 C5 C7 C8 -65.7(6) . .
B1 C5 C7 C8 53.6(6) . .
C5 C7 C8 C6 -45.2(6) . 2_656
U1 O1 C9 C10 -120.5(12) . .
U1 O1 C9 C14 60.1(14) . .
O1 C9 C10 C11 173.1(4) . .
C14 C9 C10 C11 -7.5(7) . .
O1 C9 C10 C15 -11.0(7) . .
C14 C9 C10 C15 168.4(4) . .
C9 C10 C11 C12 2.9(7) . .
C15 C10 C11 C12 -173.1(5) . .
C10 C11 C12 C13 2.1(8) . .
C11 C12 C13 C14 -2.6(8) . .
C12 C13 C14 C9 -1.8(7) . .
C12 C13 C14 C19 173.6(5) . .
O1 C9 C14 C13 -173.6(4) . .
C10 C9 C14 C13 7.0(7) . .
O1 C9 C14 C19 11.1(7) . .
C10 C9 C14 C19 -168.3(4) . .
C11 C10 C15 C17 118.0(5) . .
C9 C10 C15 C17 -57.8(6) . .
C11 C10 C15 C16 -119.8(5) . .
C9 C10 C15 C16 64.4(6) . .
C11 C10 C15 C18 -1.0(7) . .
C9 C10 C15 C18 -176.7(5) . .
C13 C14 C19 C20 123.7(6) . .
C9 C14 C19 C20 -61.2(7) . .
C13 C14 C19 C22 4.7(7) . .
C9 C14 C19 C22 179.9(5) . .
C13 C14 C19 C21 -113.6(6) . .
C9 C14 C19 C21 61.5(6) . .
U1 O2 C23 C24 51(5) . .
U1 O2 C23 C28 -127(5) . .
O2 C23 C24 C25 -179.6(4) . .
C28 C23 C24 C25 -1.2(7) . .
O2 C23 C24 C29 0.0(7) . .
C28 C23 C24 C29 178.4(4) . .
C23 C24 C25 C26 0.4(8) . .
C29 C24 C25 C26 -179.2(5) . .
C24 C25 C26 C27 0.5(9) . .
C25 C26 C27 C28 -0.5(9) . .
C26 C27 C28 C23 -0.2(8) . .
C26 C27 C28 C33 -177.0(5) . .
O2 C23 C28 C27 179.5(4) . .
C24 C23 C28 C27 1.1(7) . .
O2 C23 C28 C33 -3.8(7) . .
C24 C23 C28 C33 177.8(4) . .
C25 C24 C29 C31 -123.3(5) . .
C23 C24 C29 C31 57.1(6) . .
C25 C24 C29 C32 -5.1(7) . .
C23 C24 C29 C32 175.3(5) . .
C25 C24 C29 C30 113.9(5) . .
C23 C24 C29 C30 -65.7(6) . .
C27 C28 C33 C35 -124.0(5) . .
C23 C28 C33 C35 59.3(6) . .
C27 C28 C33 C34 112.3(5) . .
C23 C28 C33 C34 -64.4(6) . .
C27 C28 C33 C36 -5.6(6) . .
C23 C28 C33 C36 177.8(4) . .
C39 C37 C38 C39 2.6(19) 5_656 .
C37 C38 C39 C37 -3(2) . 5_656
